data_7042147
loop_
_publ_author_name
'Eck, Martin'
'W\"urtemberger-Pietsch, Sabrina'
'Eichhorn, Antonius'
'Berthel, Johannes H. J.'
'Bertermann, R\"udiger'
'Paul, Ursula S. D.'
'Schneider, Heidi'
'Friedrich, Alexandra'
'Kleeberg, Christian'
'Radius, Udo'
'Marder, Todd B.'

_publ_section_title
;
 B-B bond activation and NHC ring-expansion reactions of diboron(4)
 compounds, and accurate molecular structures of B2(NMe2)4, B2eg2, B2neop2
 and B2pin2.
;
_journal_issue 11
_journal_name_full 'Dalton transactions (Cambridge, England : 2003)'
_journal_page_first 3661
_journal_page_last 3680
_journal_paper_doi 10.1039/c7dt00334j
_journal_volume 46
_journal_year 2017
_chemical_formula_moiety 'C10 H20 B2 O4'
_chemical_formula_sum 'C10 H20 B2 O4'
_chemical_formula_weight 225.89
_space_group_crystal_system trigonal
_space_group_IT_number 166
_space_group_name_Hall '-R 3 2"'
_space_group_name_H-M_alt 'R -3 m :H'
_symmetry_space_group_name_Hall '-R 3 2"'
_symmetry_space_group_name_H-M 'R -3 m :H'
_atom_sites_solution_hydrogens geom
_audit_creation_method SHELXL-2014/7
_audit_update_record
;
2017-01-27 deposited with the CCDC.
2017-02-21 downloaded from the CCDC.
;
_cell_angle_alpha 90
_cell_angle_beta 90
_cell_angle_gamma 120
_cell_formula_units_Z 3
_cell_length_a 8.8506(11)
_cell_length_b 8.8506(11)
_cell_length_c 13.7909(17)
_cell_measurement_reflns_used 1851
_cell_measurement_temperature 140(2)
_cell_measurement_theta_max 26.84
_cell_measurement_theta_min 3.04
_cell_volume 935.6(2)
_computing_cell_refinement
;
 CrysAlisPro, Agilent Technologies,
 Version 1.171.37.35 (release 13-08-2014 CrysAlis171 .NET)
 (compiled Aug 13 2014,18:06:01)
;
_computing_data_collection
;
 CrysAlisPro, Agilent Technologies,
 Version 1.171.37.35 (release 13-08-2014 CrysAlis171 .NET)
 (compiled Aug 13 2014,18:06:01)
;
_computing_data_reduction
;
 CrysAlisPro, Agilent Technologies,
 Version 1.171.37.35 (release 13-08-2014 CrysAlis171 .NET)
 (compiled Aug 13 2014,18:06:01)
;
_computing_molecular_graphics
;
 K. Brandenburg, 1999, Diamond 3.2i, Crystal Impact GbR, Bonn, Germany.
;
_computing_publication_material
;
 WinGX v2014.1 (L. J. Farrugia, J. Appl. Cryst., 2012, 45, 849-854.)
;
_computing_structure_refinement
;
 SHELXL-2014/7 (G. M. Sheldrick, Acta Cryst. (2008), A64, 112-122)'
;
_computing_structure_solution
;
 SHELXS (G. M. Sheldrick, Acta Cryst., 2008, A64, 112--122)
;
_diffrn_ambient_temperature 140(2)
_diffrn_detector_area_resol_mean 16.1419
_diffrn_measured_fraction_theta_full 1.000
_diffrn_measured_fraction_theta_max 0.969
_diffrn_measurement_device_type 'Oxford Diffraction, Xcalibur, EOS'
_diffrn_measurement_method \w-scan
_diffrn_radiation_monochromator graphite
_diffrn_radiation_source 'Enhance (Mo) X-ray Source'
_diffrn_radiation_type MoK\a
_diffrn_radiation_wavelength 0.71073
_diffrn_reflns_av_R_equivalents 0.0282
_diffrn_reflns_av_unetI/netI 0.0094
_diffrn_reflns_Laue_measured_fraction_full 1.000
_diffrn_reflns_Laue_measured_fraction_max 0.969
_diffrn_reflns_limit_h_max 11
_diffrn_reflns_limit_h_min -11
_diffrn_reflns_limit_k_max 11
_diffrn_reflns_limit_k_min -11
_diffrn_reflns_limit_l_max 18
_diffrn_reflns_limit_l_min -18
_diffrn_reflns_number 8208
_diffrn_reflns_point_group_measured_fraction_full 1.000
_diffrn_reflns_point_group_measured_fraction_max 0.969
_diffrn_reflns_theta_full 25.242
_diffrn_reflns_theta_max 29.462
_diffrn_reflns_theta_min 3.041
_exptl_absorpt_coefficient_mu 0.087
_exptl_absorpt_correction_T_max 1.000
_exptl_absorpt_correction_T_min 0.930
_exptl_absorpt_correction_type multi-scan
_exptl_absorpt_process_details
;
 CrysAlisPro, Agilent Technologies,
 Version 1.171.37.35 (release 13-08-2014 CrysAlis171 .NET)
 (compiled Aug 13 2014,18:06:01)
 Empirical absorption correction using spherical harmonics,
 implemented in SCALE3 ABSPACK scaling algorithm.
;
_exptl_crystal_colour 'clear colourless'
_exptl_crystal_density_diffrn 1.203
_exptl_crystal_description prism
_exptl_crystal_F_000 366
_exptl_crystal_recrystallization_method
;
 Gas phase diffusion of n-hexane into a solution in C6H6 at rt.
;
_exptl_crystal_size_max 0.49
_exptl_crystal_size_mid 0.45
_exptl_crystal_size_min 0.34
_refine_diff_density_max 0.160
_refine_diff_density_min -0.164
_refine_diff_density_rms 0.032
_refine_ls_extinction_method none
_refine_ls_goodness_of_fit_ref 1.109
_refine_ls_hydrogen_treatment constr
_refine_ls_matrix_type full
_refine_ls_number_parameters 31
_refine_ls_number_reflns 340
_refine_ls_number_restraints 0
_refine_ls_restrained_S_all 1.109
_refine_ls_R_factor_all 0.0542
_refine_ls_R_factor_gt 0.0459
_refine_ls_shift/su_max 0.000
_refine_ls_shift/su_mean 0.000
_refine_ls_structure_factor_coef Fsqd
_refine_ls_weighting_details 'w=1/[\s^2^(Fo^2^)+(0.0401P)^2^+0.6101P] where P=(Fo^2^+2Fc^2^)/3'
_refine_ls_weighting_scheme calc
_refine_ls_wR_factor_gt 0.1068
_refine_ls_wR_factor_ref 0.1121
_reflns_Friedel_coverage 0.000
_reflns_number_gt 289
_reflns_number_total 340
_reflns_threshold_expression 'I > 2\s(I)'
_cod_data_source_file c7dt00334j2.cif
_cod_data_source_block ck41ck_140K
_cod_depositor_comments 'Adding full bibliography for 7042146--7042160.cif.'
_cod_original_cell_volume 935.6(3)
_cod_database_code 7042147
_shelx_shelxl_version_number 2014/7
_shelx_space_group_comment
;
The symmetry employed for this shelxl refinement is uniquely defined
by the following loop, which should always be used as a source of
symmetry information in preference to the above space-group names.
They are only intended as comments.
;

loop_
_space_group_symop_operation_xyz
'x, y, z'
'-y, x-y, z'
'-x+y, -x, z'
'y, x, -z'
'x-y, -y, -z'
'-x, -x+y, -z'
'x+2/3, y+1/3, z+1/3'
'-y+2/3, x-y+1/3, z+1/3'
'-x+y+2/3, -x+1/3, z+1/3'
'y+2/3, x+1/3, -z+1/3'
'x-y+2/3, -y+1/3, -z+1/3'
'-x+2/3, -x+y+1/3, -z+1/3'
'x+1/3, y+2/3, z+2/3'
'-y+1/3, x-y+2/3, z+2/3'
'-x+y+1/3, -x+2/3, z+2/3'
'y+1/3, x+2/3, -z+2/3'
'x-y+1/3, -y+2/3, -z+2/3'
'-x+1/3, -x+y+2/3, -z+2/3'
'-x, -y, -z'
'y, -x+y, -z'
'x-y, x, -z'
'-y, -x, z'
'-x+y, y, z'
'x, x-y, z'
'-x+2/3, -y+1/3, -z+1/3'
'y+2/3, -x+y+1/3, -z+1/3'
'x-y+2/3, x+1/3, -z+1/3'
'-y+2/3, -x+1/3, z+1/3'
'-x+y+2/3, y+1/3, z+1/3'
'x+2/3, x-y+1/3, z+1/3'
'-x+1/3, -y+2/3, -z+2/3'
'y+1/3, -x+y+2/3, -z+2/3'
'x-y+1/3, x+2/3, -z+2/3'
'-y+1/3, -x+2/3, z+2/3'
'-x+y+1/3, y+2/3, z+2/3'
'x+1/3, x-y+2/3, z+2/3'

loop_
_atom_site_label
_atom_site_type_symbol
_atom_site_fract_x
_atom_site_fract_y
_atom_site_fract_z
_atom_site_U_iso_or_equiv
_atom_site_adp_type
_atom_site_occupancy
_atom_site_site_symmetry_order
_atom_site_calc_flag
_atom_site_refinement_flags_posn
_atom_site_refinement_flags_adp
_atom_site_refinement_flags_occupancy
C1 C 0.519(2) 0.7594(11) 0.4358(15) 0.072(5) Uani 0.3333 2 d S T P
H1A H 0.5710 0.8821 0.4167 0.107 Uiso 0.1667 1 calc R U P
H1B H 0.5320 0.7519 0.5059 0.107 Uiso 0.1667 1 calc R U P
H1C H 0.5776 0.7063 0.4015 0.107 Uiso 0.1667 1 calc R U P
C2 C 0.3333 0.6667 0.41074(14) 0.0304(5) Uani 1 6 d S T P
C3 C 0.3333 0.6667 0.30041(16) 0.0394(6) Uani 1 6 d S T P
H3A H 0.3936 0.7872 0.2767 0.059 Uiso 0.3333 2 calc R U P
H3B H 0.3936 0.6064 0.2767 0.059 Uiso 0.3333 2 calc R U P
H3C H 0.2128 0.6064 0.2767 0.059 Uiso 0.3333 2 calc R U P
C4 C 0.5185(7) 0.7592(3) 0.4529(6) 0.0472(12) Uani 0.6667 2 d S T P
H4A H 0.5827 0.7006 0.4309 0.057 Uiso 0.3333 1 calc R U P
H4B H 0.5827 0.8821 0.4309 0.057 Uiso 0.3333 1 calc R U P
B1 B 0.3695(3) 0.7390(6) 0.6050(3) 0.0548(15) Uani 0.3333 2 d S T P
O1 O 0.5045(2) 0.75224(12) 0.55775(12) 0.0648(7) Uani 0.6667 2 d S T P

loop_
_atom_site_aniso_label
_atom_site_aniso_U_11
_atom_site_aniso_U_22
_atom_site_aniso_U_33
_atom_site_aniso_U_23
_atom_site_aniso_U_13
_atom_site_aniso_U_12
C1 0.097(9) 0.085(6) 0.037(6) -0.013(2) -0.026(4) 0.049(4)
C2 0.0315(7) 0.0315(7) 0.0284(10) 0.000 0.000 0.0157(3)
C3 0.0435(8) 0.0435(8) 0.0311(11) 0.000 0.000 0.0217(4)
C4 0.0301(18) 0.063(2) 0.037(3) -0.0063(6) -0.0126(12) 0.0151(9)
B1 0.086(3) 0.032(2) 0.0294(17) -0.0019(16) -0.0009(8) 0.0158(11)
O1 0.0530(11) 0.0928(12) 0.0352(8) -0.0082(4) -0.0164(8) 0.0265(5)

loop_
_atom_type_symbol
_atom_type_description
_atom_type_scat_dispersion_real
_atom_type_scat_dispersion_imag
_atom_type_scat_source
C C 0.0033 0.0016 'International Tables Vol C Tables 4.2.6.8 and 6.1.1.4'
H H 0.0000 0.0000 'International Tables Vol C Tables 4.2.6.8 and 6.1.1.4'
B B 0.0013 0.0007 'International Tables Vol C Tables 4.2.6.8 and 6.1.1.4'
O O 0.0106 0.0060 'International Tables Vol C Tables 4.2.6.8 and 6.1.1.4'

loop_
_geom_angle_atom_site_label_1
_geom_angle_atom_site_label_2
_geom_angle_atom_site_label_3
_geom_angle
_geom_angle_site_symmetry_1
_geom_angle_site_symmetry_3
C1 C2 C1 114.6(6) 3_565 .
C1 C2 C1 114.6(6) 3_565 2_665
C1 C2 C1 114.6(6) . 2_665
C1 C2 C3 103.6(8) 3_565 .
C1 C2 C3 103.6(8) . .
C1 C2 C3 103.6(8) 2_665 .
C1 C2 C4 111.1(3) 3_565 .
C1 C2 C4 8.7(11) . .
C1 C2 C4 111.1(3) 2_665 .
C3 C2 C4 112.3(3) . .
C1 C2 C4 111.1(3) 3_565 2_665
C1 C2 C4 111.1(3) . 2_665
C1 C2 C4 8.7(11) 2_665 2_665
C3 C2 C4 112.3(3) . 2_665
C4 C2 C4 106.5(4) . 2_665
C1 C2 C4 8.7(11) 3_565 3_565
C1 C2 C4 111.1(3) . 3_565
C1 C2 C4 111.1(3) 2_665 3_565
C3 C2 C4 112.3(3) . 3_565
C4 C2 C4 106.5(4) . 3_565
C4 C2 C4 106.5(4) 2_665 3_565
O1 C4 C2 108.1(4) . .
B1 B1 B1 60.000(1) 2_665 3_565
B1 B1 O1 120.0(2) 2_665 .
B1 B1 O1 68.6(2) 3_565 .
B1 B1 O1 68.6(2) 2_665 2_665
B1 B1 O1 120.0(2) 3_565 2_665
O1 B1 O1 119.7(3) . 2_665
B1 B1 B1 90.001(2) 2_665 26_456
B1 B1 B1 74.45(14) 3_565 26_456
O1 B1 B1 104.57(19) . 26_456
O1 B1 B1 135.7(3) 2_665 26_456
B1 B1 B1 74.44(14) 2_665 27_556
B1 B1 B1 90.002(2) 3_565 27_556
O1 B1 B1 135.7(3) . 27_556
O1 B1 B1 104.57(19) 2_665 27_556
B1 B1 B1 31.1(3) 26_456 27_556
B1 B1 O1 35.15(6) 2_665 3_565
B1 B1 O1 35.15(7) 3_565 3_565
O1 B1 O1 84.8(2) . 3_565
O1 B1 O1 84.8(2) 2_665 3_565
B1 B1 O1 99.63(15) 26_456 3_565
B1 B1 O1 99.63(15) 27_556 3_565
B1 B1 B1 61.8(2) 2_665 25_566
B1 B1 B1 61.8(2) 3_565 25_566
O1 B1 B1 117.2(2) . 25_566
O1 B1 B1 117.2(2) 2_665 25_566
B1 B1 B1 28.2(2) 26_456 25_566
B1 B1 B1 28.2(2) 27_556 25_566
O1 B1 B1 76.2(3) 3_565 25_566
B1 O1 B1 42.9(4) . 3_565
B1 O1 C4 123.6(3) . .
B1 O1 C4 123.6(3) 3_565 .
B1 O1 B1 24.9(2) . 2_665
B1 O1 B1 24.9(2) 3_565 2_665
C4 O1 B1 113.5(3) . 2_665

loop_
_geom_bond_atom_site_label_1
_geom_bond_atom_site_label_2
_geom_bond_distance
_geom_bond_site_symmetry_2
C1 C2 1.463(16) .
C2 C1 1.463(16) 3_565
C2 C1 1.463(16) 2_665
C2 C3 1.522(3) .
C2 C4 1.534(6) .
C2 C4 1.534(6) 2_665
C2 C4 1.534(6) 3_565
C4 O1 1.449(9) .
B1 B1 0.960(8) 2_665
B1 B1 0.960(8) 3_565
B1 O1 1.313(3) .
B1 O1 1.313(3) 2_665
B1 B1 1.789(8) 26_456
B1 B1 1.789(8) 27_556
B1 O1 1.976(5) 3_565
B1 B1 2.031(9) 25_566
O1 B1 1.313(3) 3_565
O1 B1 1.976(5) 2_665

loop_
_geom_torsion_atom_site_label_1
_geom_torsion_atom_site_label_2
_geom_torsion_atom_site_label_3
_geom_torsion_atom_site_label_4
_geom_torsion
_geom_torsion_site_symmetry_1
_geom_torsion_site_symmetry_4
C1 C2 C4 O1 -64.4(7) 3_565 .
C1 C2 C4 O1 180.000(10) . .
C1 C2 C4 O1 64.4(7) 2_665 .
C3 C2 C4 O1 180.000(0) . .
C4 C2 C4 O1 56.7(4) 2_665 .
C4 C2 C4 O1 -56.7(4) 3_565 .
B1 B1 O1 B1 -32.18(16) 2_665 3_565
O1 B1 O1 B1 -113.2(3) 2_665 3_565
B1 B1 O1 B1 66.44(19) 26_456 3_565
B1 B1 O1 B1 66.3(4) 27_556 3_565
O1 B1 O1 B1 -32.18(16) 3_565 3_565
B1 B1 O1 B1 39.4(4) 25_566 3_565
B1 B1 O1 C4 72.9(2) 2_665 .
B1 B1 O1 C4 105.1(2) 3_565 .
O1 B1 O1 C4 -8.1(5) 2_665 .
B1 B1 O1 C4 171.54(13) 26_456 .
B1 B1 O1 C4 171.4(2) 27_556 .
O1 B1 O1 C4 72.9(2) 3_565 .
B1 B1 O1 C4 144.4(3) 25_566 .
B1 B1 O1 B1 32.18(16) 3_565 2_665
O1 B1 O1 B1 -81.0(4) 2_665 2_665
B1 B1 O1 B1 98.62(17) 26_456 2_665
B1 B1 O1 B1 98.5(4) 27_556 2_665
O1 B1 O1 B1 0.001(1) 3_565 2_665
B1 B1 O1 B1 71.5(4) 25_566 2_665
C2 C4 O1 B1 -26.0(3) . .
C2 C4 O1 B1 26.0(3) . 3_565
C2 C4 O1 B1 -0.001(1) . 2_665
